data_2225307
loop_
_publ_author_name
'Reichert, W. Matthew'
'Trulove, Paul C.'
'De Long, Hugh C.'

_publ_section_title
;
 3-(1-Methyl-3-imidazolio)propanesulfonate: a precursor to a Br\/onsted
 acid ionic liquid
;
_journal_issue 3
_journal_name_full 'Acta Crystallographica Section E'
_journal_page_first o591
_journal_paper_doi 10.1107/S1600536810004344
_journal_volume 66
_journal_year 2010
_chemical_formula_iupac 'C7 H12 N2 O3 S'
_chemical_formula_moiety 'C7 H12 N2 O3 S'
_chemical_formula_sum 'C7 H12 N2 O3 S'
_chemical_formula_weight 204.25
_chemical_melting_point 482
_chemical_name_common '1-methylimidazolium-3-propane sulfonate'
_chemical_name_systematic
;
3-(1-Methyl-3-imidazolio)propanesulfonate
;
_space_group_IT_number 14
_symmetry_cell_setting monoclinic
_symmetry_space_group_name_Hall '-P 2ybc'
_symmetry_space_group_name_H-M 'P 1 21/c 1'
_atom_sites_solution_hydrogens geom
_atom_sites_solution_primary direct
_atom_sites_solution_secondary difmap
_audit_creation_method SHELXL-97
_cell_angle_alpha 90.00
_cell_angle_beta 94.878(2)
_cell_angle_gamma 90.00
_cell_formula_units_Z 4
_cell_length_a 9.8164(4)
_cell_length_b 11.7421(5)
_cell_length_c 7.9769(3)
_cell_measurement_reflns_used 4851
_cell_measurement_temperature 296(2)
_cell_measurement_theta_max 41.07
_cell_measurement_theta_min 3.10
_cell_volume 916.13(6)
_computing_cell_refinement 'SAINT (Bruker, 2007)'
_computing_data_collection 'SMART (Bruker, 2007)'
_computing_data_reduction 'SAINT (Bruker, 2007)'
_computing_molecular_graphics 'SHELXTL (Sheldrick, 2008)'
_computing_publication_material 'SHELXTL (Sheldrick, 2008)'
_computing_structure_refinement 'SHELXL97 (Sheldrick, 2008)'
_computing_structure_solution 'SHELXS97 (Sheldrick, 2008)'
_diffrn_ambient_temperature 296(2)
_diffrn_measured_fraction_theta_full 0.989
_diffrn_measured_fraction_theta_max 0.989
_diffrn_measurement_device_type 'Bruker SMART CCD area-detector'
_diffrn_measurement_method 'phi and omega scans'
_diffrn_radiation_monochromator graphite
_diffrn_radiation_source 'fine-focus sealed tube'
_diffrn_radiation_type MoK\a
_diffrn_radiation_wavelength 0.71073
_diffrn_reflns_av_R_equivalents 0.0325
_diffrn_reflns_av_sigmaI/netI 0.0376
_diffrn_reflns_limit_h_max 13
_diffrn_reflns_limit_h_min -20
_diffrn_reflns_limit_k_max 24
_diffrn_reflns_limit_k_min -19
_diffrn_reflns_limit_l_max 16
_diffrn_reflns_limit_l_min -16
_diffrn_reflns_number 21327
_diffrn_reflns_theta_full 47.05
_diffrn_reflns_theta_max 47.05
_diffrn_reflns_theta_min 3.09
_exptl_absorpt_coefficient_mu 0.330
_exptl_absorpt_correction_T_max 0.9583
_exptl_absorpt_correction_T_min 0.9103
_exptl_absorpt_correction_type sphere
_exptl_absorpt_process_details '(SADABS; Bruker, 2007)'
_exptl_crystal_colour colourless
_exptl_crystal_density_diffrn 1.481
_exptl_crystal_density_method 'not measured'
_exptl_crystal_description plate
_exptl_crystal_F_000 432
_exptl_crystal_size_max 0.29
_exptl_crystal_size_mid 0.28
_exptl_crystal_size_min 0.13
_refine_diff_density_max 0.545
_refine_diff_density_min -0.466
_refine_ls_extinction_method none
_refine_ls_goodness_of_fit_ref 1.028
_refine_ls_hydrogen_treatment refall
_refine_ls_matrix_type full
_refine_ls_number_parameters 166
_refine_ls_number_reflns 8299
_refine_ls_number_restraints 0
_refine_ls_restrained_S_all 1.028
_refine_ls_R_factor_all 0.0652
_refine_ls_R_factor_gt 0.0408
_refine_ls_shift/su_max 0.002
_refine_ls_shift/su_mean 0.000
_refine_ls_structure_factor_coef Fsqd
_refine_ls_weighting_details 'calc w=1/[\s^2^(Fo^2^)+(0.0574P)^2^+0.0483P] where P=(Fo^2^+2Fc^2^)/3'
_refine_ls_weighting_scheme calc
_refine_ls_wR_factor_gt 0.1067
_refine_ls_wR_factor_ref 0.1197
_reflns_number_gt 5726
_reflns_number_total 8299
_reflns_threshold_expression >2sigma(I)
_cod_data_source_file kp2241.cif
_cod_data_source_block I
_cod_original_sg_symbol_H-M 'P 21/c'
_cod_database_code 2225307
_cod_database_fobs_code 2225307

loop_
_symmetry_equiv_pos_as_xyz
'x, y, z'
'-x, y+1/2, -z+1/2'
'-x, -y, -z'
'x, -y-1/2, z-1/2'

loop_
_atom_site_type_symbol
_atom_site_label
_atom_site_fract_x
_atom_site_fract_y
_atom_site_fract_z
_atom_site_U_iso_or_equiv
_atom_site_adp_type
_atom_site_calc_flag
_atom_site_refinement_flags
_atom_site_occupancy
_atom_site_disorder_assembly
_atom_site_disorder_group
S S1 0.288447(16) 0.459431(14) 0.711035(19) 0.01929(4) Uani d . 1 . .
O O1 0.18103(7) 0.54452(5) 0.71911(8) 0.02993(12) Uani d . 1 . .
O O2 0.42331(6) 0.50523(8) 0.76230(9) 0.03616(15) Uani d . 1 . .
O O3 0.25705(8) 0.35528(5) 0.79823(8) 0.03407(14) Uani d . 1 . .
N N3 0.17238(6) 0.51000(5) 0.16133(7) 0.01989(9) Uani d . 1 . .
N N1 0.28516(6) 0.65793(5) 0.08981(8) 0.02208(9) Uani d . 1 . .
C C2 0.29151(7) 0.54584(6) 0.11322(8) 0.02096(10) Uani d . 1 . .
H H2A 0.3704(14) 0.5037(13) 0.1080(19) 0.037(3) Uiso d . 1 . .
C C4 0.08588(8) 0.60254(6) 0.16753(10) 0.02580(12) Uani d . 1 . .
H H4A -0.0036(14) 0.5991(11) 0.2077(16) 0.034(3) Uiso d . 1 . .
C C5 0.15675(8) 0.69513(7) 0.12222(11) 0.02724(13) Uani d . 1 . .
H H5A 0.1323(14) 0.7688(12) 0.1137(17) 0.037(3) Uiso d . 1 . .
C C6 0.39573(9) 0.72763(8) 0.03336(12) 0.03149(15) Uani d . 1 . .
H H6A 0.3932(15) 0.8024(14) 0.0813(19) 0.044(4) Uiso d . 1 . .
H H6B 0.4809(19) 0.6923(15) 0.063(2) 0.061(5) Uiso d . 1 . .
H H6C 0.3820(17) 0.7417(17) -0.081(2) 0.067(5) Uiso d . 1 . .
C C7 0.14604(8) 0.39419(6) 0.21968(8) 0.02303(11) Uani d . 1 . .
H H7A 0.0552(13) 0.3717(11) 0.1696(15) 0.027(3) Uiso d . 1 . .
H H7B 0.2156(12) 0.3490(11) 0.1741(15) 0.026(3) Uiso d . 1 . .
C C8 0.15267(7) 0.38976(6) 0.41105(8) 0.02112(10) Uani d . 1 . .
H H8A 0.0853(14) 0.4389(12) 0.4510(18) 0.033(3) Uiso d . 1 . .
H H8B 0.1301(13) 0.3105(12) 0.4405(17) 0.036(3) Uiso d . 1 . .
C C9 0.29159(7) 0.42456(8) 0.49418(9) 0.02574(12) Uani d . 1 . .
H H9A 0.3243(16) 0.4859(13) 0.444(2) 0.043(4) Uiso d . 1 . .
H H9B 0.3600(16) 0.3658(13) 0.4885(18) 0.043(4) Uiso d . 1 . .

loop_
_atom_site_aniso_label
_atom_site_aniso_U_11
_atom_site_aniso_U_22
_atom_site_aniso_U_33
_atom_site_aniso_U_12
_atom_site_aniso_U_13
_atom_site_aniso_U_23
S1 0.01791(6) 0.02075(7) 0.01894(6) -0.00086(5) 0.00002(4) 0.00099(4)
O1 0.0309(3) 0.0258(2) 0.0325(3) 0.0079(2) -0.0007(2) -0.00600(19)
O2 0.0218(2) 0.0569(4) 0.0287(3) -0.0109(3) -0.0044(2) -0.0016(3)
O3 0.0510(4) 0.0231(2) 0.0281(2) -0.0029(2) 0.0032(2) 0.00664(19)
N3 0.0201(2) 0.01929(19) 0.02006(19) 0.00022(16) 0.00055(16) -0.00017(15)
N1 0.0208(2) 0.0222(2) 0.0233(2) -0.00089(18) 0.00185(17) 0.00077(17)
C2 0.0201(2) 0.0225(2) 0.0204(2) 0.00164(19) 0.00209(18) 0.00037(18)
C4 0.0200(3) 0.0237(3) 0.0339(3) 0.0023(2) 0.0034(2) 0.0011(2)
C5 0.0245(3) 0.0214(3) 0.0361(3) 0.0030(2) 0.0042(2) 0.0014(2)
C6 0.0295(4) 0.0310(3) 0.0347(4) -0.0069(3) 0.0068(3) 0.0048(3)
C7 0.0289(3) 0.0190(2) 0.0207(2) -0.0029(2) -0.0008(2) -0.00147(18)
C8 0.0208(2) 0.0220(2) 0.0204(2) -0.00162(19) 0.00092(18) -0.00033(18)
C9 0.0180(2) 0.0392(4) 0.0200(2) 0.0002(2) 0.00188(18) -0.0015(2)

loop_
_atom_type_symbol
_atom_type_description
_atom_type_scat_dispersion_real
_atom_type_scat_dispersion_imag
_atom_type_scat_source
C C 0.0033 0.0016 'International Tables Vol C Tables 4.2.6.8 and 6.1.1.4'
H H 0.0000 0.0000 'International Tables Vol C Tables 4.2.6.8 and 6.1.1.4'
N N 0.0061 0.0033 'International Tables Vol C Tables 4.2.6.8 and 6.1.1.4'
O O 0.0106 0.0060 'International Tables Vol C Tables 4.2.6.8 and 6.1.1.4'
S S 0.1246 0.1234 'International Tables Vol C Tables 4.2.6.8 and 6.1.1.4'

loop_
_geom_angle_atom_site_label_1
_geom_angle_atom_site_label_2
_geom_angle_atom_site_label_3
_geom_angle_site_symmetry_1
_geom_angle_site_symmetry_3
_geom_angle
_geom_angle_publ_flag
O3 S1 O2 . . 113.68(5) ?
O3 S1 O1 . . 111.84(4) ?
O2 S1 O1 . . 112.24(5) ?
O3 S1 C9 . . 107.06(4) ?
O2 S1 C9 . . 105.52(4) ?
O1 S1 C9 . . 105.84(4) ?
C2 N3 C4 . . 108.62(6) ?
C2 N3 C7 . . 124.60(6) ?
C4 N3 C7 . . 126.28(6) ?
C2 N1 C5 . . 108.65(6) ?
C2 N1 C6 . . 124.78(7) ?
C5 N1 C6 . . 126.54(7) ?
N3 C2 N1 . . 108.77(6) ?
N3 C2 H2A . . 127.3(9) ?
N1 C2 H2A . . 123.6(9) ?
C5 C4 N3 . . 106.86(7) ?
C5 C4 H4A . . 128.8(8) ?
N3 C4 H4A . . 124.1(8) ?
C4 C5 N1 . . 107.09(7) ?
C4 C5 H5A . . 130.7(9) ?
N1 C5 H5A . . 122.2(9) ?
N1 C6 H6A . . 110.2(9) ?
N1 C6 H6B . . 110.1(11) ?
H6A C6 H6B . . 110.8(14) ?
N1 C6 H6C . . 110.7(11) ?
H6A C6 H6C . . 102.9(15) ?
H6B C6 H6C . . 112.0(15) ?
N3 C7 C8 . . 110.85(5) ?
N3 C7 H7A . . 107.3(7) ?
C8 C7 H7A . . 111.0(7) ?
N3 C7 H7B . . 104.0(7) ?
C8 C7 H7B . . 112.9(7) ?
H7A C7 H7B . . 110.4(10) ?
C9 C8 C7 . . 112.84(6) ?
C9 C8 H8A . . 108.3(8) ?
C7 C8 H8A . . 110.0(8) ?
C9 C8 H8B . . 111.1(8) ?
C7 C8 H8B . . 106.2(8) ?
H8A C8 H8B . . 108.4(11) ?
C8 C9 S1 . . 113.36(5) ?
C8 C9 H9A . . 111.2(10) ?
S1 C9 H9A . . 106.8(10) ?
C8 C9 H9B . . 112.9(9) ?
S1 C9 H9B . . 106.2(9) ?
H9A C9 H9B . . 105.9(13) ?

loop_
_geom_bond_atom_site_label_1
_geom_bond_atom_site_label_2
_geom_bond_site_symmetry_2
_geom_bond_distance
_geom_bond_publ_flag
S1 O3 . 1.4529(6) ?
S1 O2 . 1.4550(6) ?
S1 O1 . 1.4580(6) ?
S1 C9 . 1.7805(7) ?
N3 C2 . 1.3298(9) ?
N3 C4 . 1.3825(9) ?
N3 C7 . 1.4673(9) ?
N1 C2 . 1.3301(9) ?
N1 C5 . 1.3791(10) ?
N1 C6 . 1.4607(10) ?
C2 H2A . 0.923(14) ?
C4 C5 . 1.3562(11) ?
C4 H4A . 0.961(14) ?
C5 H5A . 0.899(14) ?
C6 H6A . 0.959(16) ?
C6 H6B . 0.945(19) ?
C6 H6C . 0.924(19) ?
C7 C8 . 1.5233(9) ?
C7 H7A . 0.982(13) ?
C7 H7B . 0.961(12) ?
C8 C9 . 1.5207(10) ?
C8 H8A . 0.952(14) ?
C8 H8B . 0.990(14) ?
C9 H9A . 0.898(16) ?
C9 H9B . 0.967(16) ?

loop_
_geom_hbond_atom_site_label_D
_geom_hbond_atom_site_label_H
_geom_hbond_atom_site_label_A
_geom_hbond_site_symmetry_A
_geom_hbond_distance_DH
_geom_hbond_distance_HA
_geom_hbond_distance_DA
_geom_hbond_angle_DHA
C2 H2A O2 3_666 0.923(14) 2.197(14) 2.9512(9) 138.4(12)
C5 H5A O1 4_575 0.899(14) 2.381(15) 3.1573(10) 144.6(12)
C4 H4A O1 3_566 0.961(14) 2.528(14) 3.3268(11) 140.5(11)
C4 H4A O3 3_566 0.961(14) 2.541(14) 3.4364(11) 155.0(11)
C7 H7B O3 4_565 0.961(12) 2.613(12) 3.1693(10) 117.2(9)
C8 H8B O3 4_565 0.990(14) 2.621(13) 3.2086(9) 118.1(9)

loop_
_geom_torsion_atom_site_label_1
_geom_torsion_atom_site_label_2
_geom_torsion_atom_site_label_3
_geom_torsion_atom_site_label_4
_geom_torsion_site_symmetry_1
_geom_torsion_site_symmetry_2
_geom_torsion_site_symmetry_3
_geom_torsion_site_symmetry_4
_geom_torsion
_geom_torsion_publ_flag
C2 N3 C7 C8 . . . . 100.05(8) ?
N3 C7 C8 C9 . . . . -60.48(8) ?
C7 C8 C9 S1 . . . . 163.00(5) ?
C4 N3 C7 C8 . . . . -70.97(8) ?
N3 C7 C8 C9 . . . . -60.48(8) ?

loop_
_cod_related_entry_id
_cod_related_entry_database
_cod_related_entry_code
1 ChemSpider 8640922
